data_7020021
loop_
_publ_author_name
'Copping, Roy'
'Mougel, Victor'
'Den Auwer, Christophe'
'Berthon, Claude'
'Moisy, Philippe'
'Mazzanti, Marinella'

_publ_section_title
;
 A tetrameric neptunyl(v) cluster supported by a Schiff base ligand.
;
_journal_issue 36
_journal_name_full 'Dalton transactions (Cambridge, England : 2003)'
_journal_page_first 10900
_journal_page_last 10902
_journal_paper_doi 10.1039/c2dt31072d
_journal_volume 41
_journal_year 2012
_chemical_formula_sum 'C98 H114 K4 N10 Np4 O28'
_chemical_formula_weight 2984.39
_chemical_name_systematic
;
?
;
_space_group_IT_number 14
_symmetry_cell_setting monoclinic
_symmetry_space_group_name_Hall '-P 2ybc'
_symmetry_space_group_name_H-M 'P 1 21/c 1'
_atom_sites_solution_hydrogens geom
_atom_sites_solution_primary direct
_atom_sites_solution_secondary difmap
_audit_creation_method SHELXL-97
_cell_angle_alpha 90.00
_cell_angle_beta 91.082(5)
_cell_angle_gamma 90.00
_cell_formula_units_Z 2
_cell_length_a 13.036(6)
_cell_length_b 15.566(6)
_cell_length_c 26.445(11)
_cell_measurement_reflns_used 3739
_cell_measurement_temperature 200(2)
_cell_measurement_theta_max 21.99
_cell_measurement_theta_min 4.84
_cell_volume 5365(4)
_computing_cell_refinement 'Bruker SAINT'
_computing_data_reduction 'Bruker SAINT'
_computing_molecular_graphics 'Bruker SHELXTL'
_computing_publication_material 'Bruker SHELXTL'
_computing_structure_refinement 'SHELXL-97 (Sheldrick, 2008)'
_computing_structure_solution 'SHELXS-97 (Sheldrick, 2008)'
_diffrn_ambient_temperature 200(2)
_diffrn_measured_fraction_theta_full 0.983
_diffrn_measured_fraction_theta_max 0.983
_diffrn_measurement_device_type 'Bruker APEX-II CCD'
_diffrn_measurement_method '\f and \w scans'
_diffrn_radiation_monochromator graphite
_diffrn_radiation_source 'fine-focus sealed tube'
_diffrn_radiation_type MoK\a
_diffrn_radiation_wavelength 0.71073
_diffrn_reflns_av_R_equivalents 0.0776
_diffrn_reflns_av_sigmaI/netI 0.0790
_diffrn_reflns_limit_h_max 13
_diffrn_reflns_limit_h_min -14
_diffrn_reflns_limit_k_max 16
_diffrn_reflns_limit_k_min -16
_diffrn_reflns_limit_l_max 28
_diffrn_reflns_limit_l_min -28
_diffrn_reflns_number 25078
_diffrn_reflns_theta_full 22.71
_diffrn_reflns_theta_max 22.71
_diffrn_reflns_theta_min 4.81
_exptl_absorpt_coefficient_mu 4.075
_exptl_absorpt_correction_T_max 0.8540
_exptl_absorpt_correction_T_min 0.7921
_exptl_absorpt_correction_type multi-scan
_exptl_absorpt_process_details 'SADABS 2008/1 Bruker AXS Madison WI USA'
_exptl_crystal_colour yellow
_exptl_crystal_density_diffrn 1.847
_exptl_crystal_density_method 'not measured'
_exptl_crystal_description prism
_exptl_crystal_F_000 2888
_exptl_crystal_size_max 0.06
_exptl_crystal_size_mid 0.04
_exptl_crystal_size_min 0.04
_refine_diff_density_max 1.933
_refine_diff_density_min -1.074
_refine_diff_density_rms 0.150
_refine_ls_extinction_method none
_refine_ls_goodness_of_fit_ref 0.989
_refine_ls_hydrogen_treatment constr
_refine_ls_matrix_type full
_refine_ls_number_parameters 649
_refine_ls_number_reflns 7076
_refine_ls_number_restraints 163
_refine_ls_restrained_S_all 1.002
_refine_ls_R_factor_all 0.0818
_refine_ls_R_factor_gt 0.0426
_refine_ls_shift/su_max 0.001
_refine_ls_shift/su_mean 0.000
_refine_ls_structure_factor_coef Fsqd
_refine_ls_weighting_details 'calc w=1/[\s^2^(Fo^2^)+(0.0377P)^2^+12.3705P] where P=(Fo^2^+2Fc^2^)/3'
_refine_ls_weighting_scheme calc
_refine_ls_wR_factor_gt 0.0790
_refine_ls_wR_factor_ref 0.0911
_reflns_number_gt 4930
_reflns_number_total 7076
_reflns_threshold_expression >2sigma(I)
_cod_data_source_file c2dt31072d.txt
_cod_data_source_block rcmnpabs1p21c
_cod_depositor_comments
;
The following automatic conversions were performed:

'_symmetry_cell_setting' value 'Monoclinic' changed to 'monoclinic'
according to /home/saulius/struct/CIF-dictionaries/cif_core.dic
dictionary named 'cif_core.dic' version 2.4.1 from 2010-06-29.

Automatic conversion script
Id: cif_fix_values 1891 2012-01-12 08:04:46Z andrius 
;
_cod_original_sg_symbol_H-M 'P2(1)/c '
_cod_database_code 7020021

loop_
_symmetry_equiv_pos_as_xyz
'x, y, z'
'-x, y+1/2, -z+1/2'
'-x, -y, -z'
'x, -y-1/2, z-1/2'

loop_
_atom_site_label
_atom_site_type_symbol
_atom_site_fract_x
_atom_site_fract_y
_atom_site_fract_z
_atom_site_U_iso_or_equiv
_atom_site_adp_type
_atom_site_occupancy
_atom_site_symmetry_multiplicity
_atom_site_calc_flag
_atom_site_refinement_flags
C47 C 0.3655(13) 1.1822(14) 0.3377(9) 0.106(6) Uani 1 1 d .
H47 H 0.3439 1.2322 0.3551 0.127 Uiso 1 1 calc R
C1 C 0.1954(8) 0.7419(7) 0.4718(4) 0.036(3) Uani 1 1 d .
C2 C 0.1513(9) 0.6792(7) 0.4390(5) 0.048(3) Uani 1 1 d .
H2 H 0.0974 0.6944 0.4160 0.058 Uiso 1 1 calc R
C3 C 0.1875(11) 0.5959(9) 0.4408(6) 0.077(4) Uani 1 1 d .
H3 H 0.1570 0.5540 0.4192 0.093 Uiso 1 1 calc R
C4 C 0.2680(13) 0.5711(10) 0.4736(7) 0.100(5) Uani 1 1 d U
H4 H 0.2927 0.5137 0.4738 0.120 Uiso 1 1 calc R
C5 C 0.3097(11) 0.6311(8) 0.5050(6) 0.082(5) Uani 1 1 d .
H5 H 0.3632 0.6140 0.5277 0.099 Uiso 1 1 calc R
C6 C 0.2780(8) 0.7167(7) 0.5055(4) 0.039(3) Uani 1 1 d .
C7 C 0.3219(8) 0.7733(8) 0.5432(4) 0.041(3) Uani 1 1 d .
H7 H 0.3633 0.7475 0.5689 0.049 Uiso 1 1 calc R
C8 C 0.3613(8) 0.8984(7) 0.5886(4) 0.037(3) Uani 1 1 d .
H8A H 0.3091 0.9243 0.6107 0.045 Uiso 1 1 calc R
H8B H 0.4014 0.8562 0.6089 0.045 Uiso 1 1 calc R
C9 C 0.4305(7) 0.9663(7) 0.5693(4) 0.035(3) Uani 1 1 d .
H9A H 0.4626 0.9972 0.5983 0.042 Uiso 1 1 calc R
H9B H 0.4860 0.9393 0.5498 0.042 Uiso 1 1 calc R
C10 C 0.4143(8) 1.1026(7) 0.5342(4) 0.035(3) Uani 1 1 d .
H10 H 0.4761 1.1107 0.5533 0.042 Uiso 1 1 calc R
C11 C 0.3793(8) 1.1757(6) 0.5068(4) 0.031(3) Uani 1 1 d .
C12 C 0.4366(9) 1.2527(8) 0.5092(4) 0.051(3) Uani 1 1 d .
H12 H 0.5005 1.2529 0.5271 0.061 Uiso 1 1 calc R
C13 C 0.4036(10) 1.3262(8) 0.4869(5) 0.063(4) Uani 1 1 d .
H13 H 0.4438 1.3768 0.4901 0.075 Uiso 1 1 calc R
C14 C 0.3117(10) 1.3286(8) 0.4595(5) 0.053(3) Uani 1 1 d .
H14 H 0.2888 1.3803 0.4439 0.064 Uiso 1 1 calc R
C15 C 0.2546(9) 1.2543(7) 0.4554(4) 0.044(3) Uani 1 1 d .
H15 H 0.1922 1.2560 0.4363 0.052 Uiso 1 1 calc R
C16 C 0.2838(8) 1.1764(7) 0.4778(4) 0.035(3) Uani 1 1 d .
C17 C 0.0138(8) 1.2310(7) 0.3891(4) 0.032(3) Uani 1 1 d .
C18 C -0.0111(8) 1.3069(7) 0.4151(4) 0.036(3) Uani 1 1 d .
H18 H -0.0525 1.3034 0.4442 0.043 Uiso 1 1 calc R
C19 C 0.0228(9) 1.3855(8) 0.3996(5) 0.051(3) Uani 1 1 d .
H19 H 0.0072 1.4352 0.4188 0.061 Uiso 1 1 calc R
C20 C 0.0806(9) 1.3938(8) 0.3553(5) 0.051(3) Uani 1 1 d .
H20 H 0.1032 1.4485 0.3442 0.062 Uiso 1 1 calc R
C21 C 0.1033(9) 1.3214(7) 0.3289(5) 0.046(3) Uani 1 1 d .
H21 H 0.1418 1.3266 0.2989 0.056 Uiso 1 1 calc R
C22 C 0.0719(8) 1.2388(7) 0.3444(4) 0.035(3) Uani 1 1 d .
C23 C 0.1035(8) 1.1643(8) 0.3145(4) 0.038(3) Uani 1 1 d .
H23 H 0.1470 1.1763 0.2870 0.045 Uiso 1 1 calc R
C24 C 0.1254(8) 1.0247(7) 0.2854(4) 0.041(3) Uani 1 1 d .
H24A H 0.1819 0.9929 0.3025 0.049 Uiso 1 1 calc R
H24B H 0.1543 1.0564 0.2565 0.049 Uiso 1 1 calc R
C25 C 0.0460(8) 0.9637(7) 0.2670(4) 0.043(3) Uani 1 1 d .
H25A H -0.0103 0.9960 0.2500 0.051 Uiso 1 1 calc R
H25B H 0.0763 0.9246 0.2418 0.051 Uiso 1 1 calc R
C26 C -0.0032(8) 0.8326(8) 0.3023(4) 0.036(3) Uani 1 1 d .
H26 H 0.0221 0.8110 0.2713 0.043 Uiso 1 1 calc R
C27 C -0.0455(8) 0.7688(7) 0.3362(4) 0.034(3) Uani 1 1 d .
C28 C -0.0378(9) 0.6820(7) 0.3216(4) 0.045(3) Uani 1 1 d .
H28 H -0.0044 0.6676 0.2911 0.054 Uiso 1 1 calc R
C29 C -0.0782(10) 0.6179(8) 0.3509(5) 0.054(3) Uani 1 1 d .
H29 H -0.0721 0.5595 0.3410 0.065 Uiso 1 1 calc R
C30 C -0.1275(9) 0.6387(8) 0.3949(5) 0.054(4) Uani 1 1 d .
H30 H -0.1549 0.5938 0.4149 0.065 Uiso 1 1 calc R
C31 C -0.1384(9) 0.7219(8) 0.4107(5) 0.046(3) Uani 1 1 d .
H31A H -0.1736 0.7336 0.4410 0.056 Uiso 1 1 calc R
C32 C -0.0971(8) 0.7918(8) 0.3819(4) 0.042(3) Uani 1 1 d .
C33 C 0.6544(12) 0.8176(14) 0.3355(7) 0.1177(18) Uani 1 1 d U
H33A H 0.6800 0.8179 0.3709 0.141 Uiso 1 1 calc R
H33B H 0.6860 0.7685 0.3179 0.141 Uiso 1 1 calc R
C34 C 0.6811(13) 0.8934(14) 0.3120(7) 0.1175(18) Uani 1 1 d U
H34A H 0.7560 0.9026 0.3160 0.141 Uiso 1 1 calc R
H34B H 0.6457 0.9420 0.3284 0.141 Uiso 1 1 calc R
C35 C 0.6814(14) 0.9620(14) 0.2347(8) 0.118(2) Uani 1 1 d U
H35A H 0.7570 0.9672 0.2368 0.142 Uiso 1 1 calc R
H35B H 0.6524 1.0125 0.2521 0.142 Uiso 1 1 calc R
C36 C 0.6501(11) 0.9657(13) 0.1823(9) 0.134(8) Uani 1 1 d .
H36A H 0.6803 1.0169 0.1661 0.161 Uiso 1 1 calc R
H36B H 0.6747 0.9140 0.1644 0.161 Uiso 1 1 calc R
C37 C 0.5001(14) 0.9699(13) 0.1300(9) 0.130(8) Uani 1 1 d .
H37A H 0.5236 0.9181 0.1119 0.156 Uiso 1 1 calc R
H37B H 0.5245 1.0211 0.1117 0.156 Uiso 1 1 calc R
C38 C 0.3833(14) 0.9706(14) 0.1317(8) 0.117(7) Uani 1 1 d .
H38A H 0.3598 1.0187 0.1531 0.140 Uiso 1 1 calc R
H38B H 0.3539 0.9784 0.0972 0.140 Uiso 1 1 calc R
C39 C 0.2424(11) 0.8824(14) 0.1522(7) 0.103(6) Uani 1 1 d .
H39A H 0.2140 0.8881 0.1173 0.124 Uiso 1 1 calc R
H39B H 0.2116 0.9277 0.1734 0.124 Uiso 1 1 calc R
C40 C 0.2179(11) 0.7951(14) 0.1730(6) 0.098(6) Uani 1 1 d .
H40A H 0.1436 0.7834 0.1692 0.118 Uiso 1 1 calc R
H40B H 0.2558 0.7504 0.1544 0.118 Uiso 1 1 calc R
C41 C 0.2276(12) 0.7146(15) 0.2452(6) 0.096(6) Uani 1 1 d .
H41A H 0.2681 0.6705 0.2275 0.115 Uiso 1 1 calc R
H41B H 0.1540 0.7007 0.2403 0.115 Uiso 1 1 calc R
C42 C 0.2543(12) 0.7134(13) 0.2999(7) 0.118(2) Uani 1 1 d U
H42A H 0.2169 0.7596 0.3174 0.141 Uiso 1 1 calc R
H42B H 0.2339 0.6577 0.3147 0.141 Uiso 1 1 calc R
C43 C 0.4012(12) 0.7292(13) 0.3590(7) 0.1201(18) Uani 1 1 d U
H43A H 0.3797 0.6773 0.3777 0.144 Uiso 1 1 calc R
H43B H 0.3739 0.7805 0.3763 0.144 Uiso 1 1 calc R
C44 C 0.5169(12) 0.7337(14) 0.3568(8) 0.1186(17) Uani 1 1 d U
H44A H 0.5469 0.7306 0.3914 0.142 Uiso 1 1 calc R
H44B H 0.5430 0.6843 0.3372 0.142 Uiso 1 1 calc R
C45 C 0.3805(12) 1.0377(12) 0.3322(7) 0.077(4) Uani 1 1 d .
H45A H 0.3686 0.9836 0.3477 0.093 Uiso 1 1 calc R
C46 C 0.3505(11) 1.1065(15) 0.3562(6) 0.076(5) Uani 1 1 d .
H46 H 0.3173 1.1007 0.3877 0.092 Uiso 1 1 calc R
C49 C 0.4431(16) 1.1112(15) 0.2694(7) 0.125(8) Uani 1 1 d .
H49 H 0.4782 1.1104 0.2382 0.150 Uiso 1 1 calc R
K1 K -0.03377(16) 0.86357(14) 0.49518(9) 0.0335(6) Uani 1 1 d .
K2 K 0.4383(3) 0.8652(3) 0.24932(18) 0.1173(13) Uani 1 1 d U
N1 N 0.3751(6) 1.0276(6) 0.5371(3) 0.031(2) Uani 1 1 d .
N2 N 0.3106(6) 0.8549(6) 0.5456(3) 0.033(2) Uani 1 1 d .
N3 N 0.0801(6) 1.0852(6) 0.3206(3) 0.034(2) Uani 1 1 d .
N4 N 0.0044(6) 0.9131(6) 0.3084(3) 0.036(2) Uani 1 1 d .
N5 N 0.4242(10) 1.0377(10) 0.2899(6) 0.095(4) Uani 1 1 d .
C48 C 0.4177(17) 1.1889(15) 0.2880(8) 0.127(7) Uani 1 1 d U
H48A H 0.4314 1.2417 0.2714 0.152 Uiso 1 1 calc R
Np1 Np 0.22454(3) 0.95873(3) 0.483531(15) 0.02667(13) Uani 1 1 d .
Np2 Np -0.04022(3) 1.01191(3) 0.384474(15) 0.02767(14) Uani 1 1 d .
O1 O 0.3207(5) 0.9379(4) 0.4354(3) 0.0393(18) Uani 1 1 d .
O2 O 0.1268(4) 0.9774(4) 0.5338(2) 0.0279(16) Uani 1 1 d .
O3 O -0.1507(5) 1.0430(5) 0.3450(2) 0.0410(19) Uani 1 1 d .
O4 O 0.0767(5) 0.9815(4) 0.4227(2) 0.0320(17) Uani 1 1 d .
O5 O 0.1580(5) 0.8191(4) 0.4713(3) 0.0366(18) Uani 1 1 d .
O6 O 0.2278(5) 1.1086(4) 0.4719(3) 0.0380(19) Uani 1 1 d .
O7 O -0.0169(5) 1.1578(5) 0.4068(3) 0.0389(19) Uani 1 1 d .
O8 O -0.1066(5) 0.8708(5) 0.3971(3) 0.0381(19) Uani 1 1 d .
O9 O 0.6543(8) 0.8914(9) 0.2602(5) 0.1173(18) Uani 1 1 d U
O10 O 0.5403(9) 0.9699(8) 0.1789(5) 0.117(3) Uani 1 1 d U
O11 O 0.3505(7) 0.8916(8) 0.1520(4) 0.093(3) Uani 1 1 d .
O12 O 0.2473(7) 0.7938(9) 0.2250(4) 0.087(3) Uani 1 1 d .
O13 O 0.3635(8) 0.7257(8) 0.3066(5) 0.1180(18) Uani 1 1 d U
O14 O 0.5454(8) 0.8086(9) 0.3344(5) 0.1183(17) Uani 1 1 d U

loop_
_atom_site_aniso_label
_atom_site_aniso_U_11
_atom_site_aniso_U_22
_atom_site_aniso_U_33
_atom_site_aniso_U_23
_atom_site_aniso_U_13
_atom_site_aniso_U_12
C47 0.071(12) 0.109(16) 0.14(2) -0.032(14) 0.007(12) 0.032(11)
C1 0.029(7) 0.025(7) 0.053(8) -0.008(6) 0.007(6) -0.005(5)
C2 0.045(8) 0.036(8) 0.064(9) -0.010(7) -0.003(6) -0.003(6)
C3 0.067(10) 0.060(10) 0.104(13) -0.015(9) -0.024(9) -0.013(8)
C4 0.107(12) 0.048(9) 0.144(13) 0.001(9) -0.040(11) 0.012(8)
C5 0.089(12) 0.042(9) 0.114(14) -0.009(9) -0.046(10) 0.004(8)
C6 0.039(7) 0.027(7) 0.052(8) 0.005(6) -0.004(6) 0.010(5)
C7 0.036(7) 0.041(8) 0.046(8) 0.013(6) -0.008(6) 0.003(6)
C8 0.029(6) 0.041(7) 0.042(7) 0.011(6) -0.005(5) 0.007(5)
C9 0.028(6) 0.043(7) 0.033(7) 0.003(5) -0.004(5) 0.002(5)
C10 0.023(6) 0.051(8) 0.029(7) 0.000(6) -0.005(5) -0.001(5)
C11 0.035(7) 0.033(7) 0.024(6) 0.002(5) 0.000(5) -0.010(5)
C12 0.053(8) 0.054(9) 0.045(8) 0.003(7) -0.010(6) -0.026(7)
C13 0.067(10) 0.037(8) 0.084(11) 0.018(7) -0.010(8) -0.024(7)
C14 0.057(9) 0.042(8) 0.061(9) 0.006(7) -0.013(7) 0.002(6)
C15 0.035(7) 0.044(8) 0.051(8) 0.001(6) 0.001(6) 0.000(6)
C16 0.036(7) 0.037(7) 0.034(7) -0.006(6) 0.013(6) -0.003(6)
C17 0.034(7) 0.030(7) 0.031(7) 0.017(6) -0.017(5) 0.001(5)
C18 0.034(7) 0.024(7) 0.051(8) 0.006(6) -0.003(6) -0.004(5)
C19 0.053(8) 0.047(8) 0.052(9) 0.000(7) -0.002(7) -0.003(6)
C20 0.062(9) 0.030(8) 0.062(9) 0.011(7) -0.006(7) -0.011(6)
C21 0.054(8) 0.041(8) 0.044(8) 0.009(6) -0.006(6) -0.007(6)
C22 0.038(7) 0.043(8) 0.024(7) 0.006(6) -0.008(5) 0.004(5)
C23 0.024(6) 0.062(9) 0.027(7) 0.013(6) 0.000(5) -0.001(6)
C24 0.040(7) 0.051(8) 0.032(7) 0.000(6) 0.010(5) 0.002(6)
C25 0.049(7) 0.054(8) 0.025(6) -0.011(6) 0.008(5) -0.001(6)
C26 0.034(7) 0.056(9) 0.016(6) -0.007(6) -0.002(5) 0.000(6)
C27 0.039(7) 0.032(7) 0.032(7) -0.005(6) -0.006(6) 0.003(5)
C28 0.053(8) 0.043(8) 0.039(8) -0.008(6) 0.001(6) 0.001(6)
C29 0.062(9) 0.052(9) 0.048(9) -0.017(7) 0.001(7) -0.002(7)
C30 0.057(9) 0.044(9) 0.061(10) 0.020(7) -0.011(7) -0.020(6)
C31 0.046(8) 0.048(9) 0.045(8) -0.002(7) 0.008(6) -0.008(6)
C32 0.029(7) 0.061(9) 0.036(8) -0.015(7) -0.013(6) 0.000(6)
C33 0.069(3) 0.168(4) 0.115(4) -0.045(3) -0.034(3) 0.024(3)
C34 0.068(2) 0.166(5) 0.116(4) -0.047(3) -0.035(3) 0.023(3)
C35 0.071(3) 0.164(5) 0.118(4) -0.047(3) -0.029(3) 0.020(3)
C36 0.034(9) 0.147(18) 0.22(3) -0.031(16) 0.010(12) 0.000(10)
C37 0.070(13) 0.134(18) 0.19(2) -0.010(16) 0.041(14) -0.017(11)
C38 0.096(15) 0.144(19) 0.110(16) -0.027(14) -0.015(12) -0.021(13)
C39 0.039(10) 0.19(2) 0.084(13) -0.020(13) 0.008(9) 0.006(11)
C40 0.046(10) 0.18(2) 0.065(13) -0.032(12) -0.009(9) -0.020(11)
C41 0.045(10) 0.17(2) 0.074(13) -0.016(13) -0.005(9) 0.009(11)
C42 0.070(3) 0.170(5) 0.112(4) -0.033(4) -0.028(3) 0.021(3)
C43 0.071(3) 0.172(4) 0.115(4) -0.042(3) -0.030(3) 0.024(3)
C44 0.071(3) 0.170(4) 0.113(4) -0.042(3) -0.031(3) 0.025(3)
C45 0.075(11) 0.093(13) 0.064(12) 0.007(10) -0.018(9) 0.016(10)
C46 0.056(10) 0.112(15) 0.062(11) 0.021(12) 0.007(8) -0.002(10)
C49 0.17(2) 0.113(17) 0.098(15) 0.068(14) 0.057(14) 0.029(14)
K1 0.0267(13) 0.0383(15) 0.0355(15) 0.0018(11) 0.0004(11) 0.0013(10)
K2 0.080(2) 0.112(3) 0.158(3) -0.038(2) -0.061(2) 0.014(2)
N1 0.030(5) 0.039(6) 0.022(5) 0.000(4) -0.007(4) -0.001(4)
N2 0.023(5) 0.038(6) 0.037(6) -0.002(5) -0.007(4) -0.005(4)
N3 0.028(5) 0.046(6) 0.028(5) 0.009(5) -0.002(4) -0.006(4)
N4 0.040(6) 0.037(6) 0.030(6) -0.008(5) 0.005(4) -0.002(4)
N5 0.093(10) 0.127(13) 0.065(10) 0.014(9) 0.022(8) 0.018(9)
C48 0.158(15) 0.113(14) 0.110(14) 0.030(12) 0.029(12) 0.029(12)
Np1 0.0196(2) 0.0334(3) 0.0270(3) 0.0013(2) 0.00089(17) 0.00168(18)
Np2 0.0234(2) 0.0357(3) 0.0239(2) 0.0003(2) -0.00158(17) 0.00193(19)
O1 0.029(4) 0.057(5) 0.031(4) 0.004(4) 0.013(3) -0.001(4)
O2 0.025(4) 0.033(4) 0.025(4) 0.003(3) 0.001(3) 0.004(3)
O3 0.030(4) 0.067(5) 0.026(4) 0.006(4) -0.015(3) 0.001(4)
O4 0.030(4) 0.035(4) 0.031(4) 0.001(3) -0.009(3) 0.001(3)
O5 0.029(4) 0.038(5) 0.043(5) -0.005(4) -0.002(3) 0.010(3)
O6 0.029(4) 0.031(4) 0.054(5) 0.007(4) -0.007(4) -0.007(3)
O7 0.042(5) 0.043(5) 0.033(5) 0.004(4) 0.005(4) 0.002(4)
O8 0.037(5) 0.046(5) 0.032(5) -0.015(4) 0.003(4) -0.003(4)
O9 0.070(2) 0.164(5) 0.116(4) -0.046(3) -0.031(3) 0.021(3)
O10 0.085(6) 0.128(8) 0.135(6) -0.044(5) -0.042(4) 0.019(5)
O11 0.042(7) 0.118(10) 0.119(10) -0.036(8) -0.004(6) 0.008(6)
O12 0.054(6) 0.144(11) 0.064(8) -0.026(7) -0.016(6) 0.017(7)
O13 0.070(3) 0.170(4) 0.113(4) -0.035(3) -0.029(3) 0.022(3)
O14 0.070(3) 0.170(4) 0.114(3) -0.045(3) -0.031(3) 0.025(3)

loop_
_atom_type_symbol
_atom_type_description
_atom_type_scat_dispersion_real
_atom_type_scat_dispersion_imag
_atom_type_scat_source
C C 0.0033 0.0016 'International Tables Vol C Tables 4.2.6.8 and 6.1.1.4'
N N 0.0061 0.0033 'International Tables Vol C Tables 4.2.6.8 and 6.1.1.4'
O O 0.0106 0.0060 'International Tables Vol C Tables 4.2.6.8 and 6.1.1.4'
K K 0.2009 0.2494 'International Tables Vol C Tables 4.2.6.8 and 6.1.1.4'
Np Np -11.4937 4.1493 'International Tables Vol C Tables 4.2.6.8 and 6.1.1.4'
H H 0.0000 0.0000 'International Tables Vol C Tables 4.2.6.8 and 6.1.1.4'

loop_
_geom_angle_atom_site_label_1
_geom_angle_atom_site_label_2
_geom_angle_atom_site_label_3
_geom_angle
_geom_angle_site_symmetry_1
_geom_angle_site_symmetry_3
C46 C47 C48 118.2(18) . .
C46 C47 H47 120.9 . .
C48 C47 H47 120.9 . .
O5 C1 C2 118.9(10) . .
O5 C1 C6 122.4(9) . .
C2 C1 C6 118.7(10) . .
C3 C2 C1 119.4(12) . .
C3 C2 H2 120.3 . .
C1 C2 H2 120.3 . .
C2 C3 C4 122.1(13) . .
C2 C3 H3 119.0 . .
C4 C3 H3 119.0 . .
C5 C4 C3 118.4(14) . .
C5 C4 H4 120.8 . .
C3 C4 H4 120.8 . .
C4 C5 C6 123.3(14) . .
C4 C5 H5 118.4 . .
C6 C5 H5 118.4 . .
C5 C6 C1 118.2(11) . .
C5 C6 C7 118.5(11) . .
C1 C6 C7 123.0(9) . .
N2 C7 C6 126.7(10) . .
N2 C7 H7 116.7 . .
C6 C7 H7 116.7 . .
C9 C8 N2 109.2(9) . .
C9 C8 H8A 109.8 . .
N2 C8 H8A 109.8 . .
C9 C8 H8B 109.8 . .
N2 C8 H8B 109.8 . .
H8A C8 H8B 108.3 . .
N1 C9 C8 111.6(8) . .
N1 C9 H9A 109.3 . .
C8 C9 H9A 109.3 . .
N1 C9 H9B 109.3 . .
C8 C9 H9B 109.3 . .
H9A C9 H9B 108.0 . .
N1 C10 C11 129.6(10) . .
N1 C10 H10 115.2 . .
C11 C10 H10 115.2 . .
C10 C11 C12 119.5(10) . .
C10 C11 C16 122.7(9) . .
C12 C11 C16 117.7(10) . .
C13 C12 C11 122.2(11) . .
C13 C12 H12 118.9 . .
C11 C12 H12 118.9 . .
C12 C13 C14 121.0(11) . .
C12 C13 H13 119.5 . .
C14 C13 H13 119.5 . .
C13 C14 C15 118.5(11) . .
C13 C14 H14 120.7 . .
C15 C14 H14 120.7 . .
C14 C15 C16 123.4(11) . .
C14 C15 H15 118.3 . .
C16 C15 H15 118.3 . .
O6 C16 C15 120.5(10) . .
O6 C16 C11 122.4(10) . .
C15 C16 C11 117.0(10) . .
O6 C16 K1 48.4(5) . 3_576
C15 C16 K1 89.6(7) . 3_576
C11 C16 K1 134.7(7) . 3_576
O7 C17 C18 119.0(10) . .
O7 C17 C22 123.2(10) . .
C18 C17 C22 117.8(10) . .
O7 C17 K1 46.7(5) . 3_576
C18 C17 K1 86.5(6) . 3_576
C22 C17 K1 138.8(7) . 3_576
C19 C18 C17 121.7(11) . .
C19 C18 H18 119.1 . .
C17 C18 H18 119.1 . .
C18 C19 C20 120.8(12) . .
C18 C19 H19 119.6 . .
C20 C19 H19 119.6 . .
C21 C20 C19 118.4(11) . .
C21 C20 H20 120.8 . .
C19 C20 H20 120.8 . .
C20 C21 C22 122.6(12) . .
C20 C21 H21 118.7 . .
C22 C21 H21 118.7 . .
C21 C22 C17 118.7(11) . .
C21 C22 C23 118.6(11) . .
C17 C22 C23 122.7(10) . .
N3 C23 C22 128.6(10) . .
N3 C23 H23 115.7 . .
C22 C23 H23 115.7 . .
N3 C24 C25 109.6(8) . .
N3 C24 H24A 109.8 . .
C25 C24 H24A 109.8 . .
N3 C24 H24B 109.8 . .
C25 C24 H24B 109.8 . .
H24A C24 H24B 108.2 . .
N4 C25 C24 111.4(9) . .
N4 C25 H25A 109.3 . .
C24 C25 H25A 109.3 . .
N4 C25 H25B 109.3 . .
C24 C25 H25B 109.3 . .
H25A C25 H25B 108.0 . .
N4 C26 C27 128.7(10) . .
N4 C26 H26 115.6 . .
C27 C26 H26 115.6 . .
C28 C27 C32 120.4(11) . .
C28 C27 C26 117.1(10) . .
C32 C27 C26 122.5(10) . .
C29 C28 C27 120.7(11) . .
C29 C28 H28 119.7 . .
C27 C28 H28 119.7 . .
C28 C29 C30 119.7(12) . .
C28 C29 H29 120.1 . .
C30 C29 H29 120.1 . .
C31 C30 C29 122.2(12) . .
C31 C30 H30 118.9 . .
C29 C30 H30 118.9 . .
C30 C31 C32 120.8(11) . .
C30 C31 H31A 119.6 . .
C32 C31 H31A 119.6 . .
O8 C32 C27 123.0(11) . .
O8 C32 C31 120.8(11) . .
C27 C32 C31 116.2(11) . .
C34 C33 O14 109.5(16) . .
C34 C33 H33A 109.8 . .
O14 C33 H33A 109.8 . .
C34 C33 H33B 109.8 . .
O14 C33 H33B 109.8 . .
H33A C33 H33B 108.2 . .
C33 C34 O9 111.0(17) . .
C33 C34 H34A 109.4 . .
O9 C34 H34A 109.4 . .
C33 C34 H34B 109.4 . .
O9 C34 H34B 109.4 . .
H34A C34 H34B 108.0 . .
O9 C35 C36 116.4(18) . .
O9 C35 K2 49.5(8) . .
C36 C35 K2 83.3(11) . .
O9 C35 H35A 108.2 . .
C36 C35 H35A 108.2 . .
K2 C35 H35A 157.4 . .
O9 C35 H35B 108.2 . .
C36 C35 H35B 108.2 . .
K2 C35 H35B 86.4 . .
H35A C35 H35B 107.3 . .
O10 C36 C35 109.0(17) . .
O10 C36 H36A 109.9 . .
C35 C36 H36A 109.9 . .
O10 C36 H36B 109.9 . .
C35 C36 H36B 109.9 . .
H36A C36 H36B 108.3 . .
O10 C37 C38 109.4(16) . .
O10 C37 H37A 109.8 . .
C38 C37 H37A 109.8 . .
O10 C37 H37B 109.8 . .
C38 C37 H37B 109.8 . .
H37A C37 H37B 108.2 . .
O11 C38 C37 108.3(17) . .
O11 C38 H38A 110.0 . .
C37 C38 H38A 110.0 . .
O11 C38 H38B 110.0 . .
C37 C38 H38B 110.0 . .
H38A C38 H38B 108.4 . .
O11 C39 C40 108.1(15) . .
O11 C39 H39A 110.1 . .
C40 C39 H39A 110.1 . .
O11 C39 H39B 110.1 . .
C40 C39 H39B 110.1 . .
H39A C39 H39B 108.4 . .
O12 C40 C39 108.3(15) . .
O12 C40 H40A 110.0 . .
C39 C40 H40A 110.0 . .
O12 C40 H40B 110.0 . .
C39 C40 H40B 110.0 . .
H40A C40 H40B 108.4 . .
O12 C41 C42 110.5(17) . .
O12 C41 H41A 109.5 . .
C42 C41 H41A 109.5 . .
O12 C41 H41B 109.5 . .
C42 C41 H41B 109.5 . .
H41A C41 H41B 108.1 . .
O13 C42 C41 109.4(15) . .
O13 C42 H42A 109.8 . .
C41 C42 H42A 109.8 . .
O13 C42 H42B 109.8 . .
C41 C42 H42B 109.8 . .
H42A C42 H42B 108.2 . .
O13 C43 C44 106.4(15) . .
O13 C43 H43A 110.5 . .
C44 C43 H43A 110.5 . .
O13 C43 H43B 110.5 . .
C44 C43 H43B 110.5 . .
H43A C43 H43B 108.6 . .
O14 C44 C43 109.7(16) . .
O14 C44 H44A 109.7 . .
C43 C44 H44A 109.7 . .
O14 C44 H44B 109.7 . .
C43 C44 H44B 109.7 . .
H44A C44 H44B 108.2 . .
N5 C45 C46 125.0(17) . .
N5 C45 H45A 117.5 . .
C46 C45 H45A 117.5 . .
C47 C46 C45 120.8(18) . .
C47 C46 H46 119.6 . .
C45 C46 H46 119.6 . .
N5 C49 C48 126.2(19) . .
N5 C49 H49 116.9 . .
C48 C49 H49 116.9 . .
O7 K1 O5 89.0(2) 3_576 .
O7 K1 O6 85.6(2) 3_576 3_576
O5 K1 O6 172.5(2) . 3_576
O7 K1 O8 172.4(2) 3_576 .
O5 K1 O8 95.5(2) . .
O6 K1 O8 89.4(2) 3_576 .
O7 K1 O2 117.5(2) 3_576 3_576
O5 K1 O2 123.6(2) . 3_576
O6 K1 O2 63.65(19) 3_576 3_576
O8 K1 O2 64.8(2) . 3_576
O7 K1 O2 64.8(2) 3_576 .
O5 K1 O2 64.71(19) . .
O6 K1 O2 117.1(2) 3_576 .
O8 K1 O2 122.6(2) . .
O2 K1 O2 82.25(19) 3_576 .
O7 K1 O4 125.0(2) 3_576 .
O5 K1 O4 63.4(2) . .
O6 K1 O4 124.0(2) 3_576 .
O8 K1 O4 62.55(19) . .
O2 K1 O4 60.68(17) 3_576 .
O2 K1 O4 60.49(17) . .
O7 K1 O4 59.79(19) 3_576 3_576
O5 K1 O4 120.95(19) . 3_576
O6 K1 O4 60.24(19) 3_576 3_576
O8 K1 O4 122.1(2) . 3_576
O2 K1 O4 57.76(17) 3_576 3_576
O2 K1 O4 56.92(16) . 3_576
O4 K1 O4 93.54(17) . 3_576
O7 K1 C17 20.6(2) 3_576 3_576
O5 K1 C17 92.6(2) . 3_576
O6 K1 C17 80.6(2) 3_576 3_576
O8 K1 C17 152.4(3) . 3_576
O2 K1 C17 129.9(2) 3_576 3_576
O2 K1 C17 84.6(2) . 3_576
O4 K1 C17 143.2(2) . 3_576
O4 K1 C17 74.7(2) 3_576 3_576
O7 K1 C16 89.7(2) 3_576 3_576
O5 K1 C16 154.5(3) . 3_576
O6 K1 C16 20.7(2) 3_576 3_576
O8 K1 C16 83.7(2) . 3_576
O2 K1 C16 79.1(2) 3_576 3_576
O2 K1 C16 136.2(2) . 3_576
O4 K1 C16 135.2(2) . 3_576
O4 K1 C16 79.7(2) 3_576 3_576
C17 K1 C16 77.9(3) 3_576 3_576
O7 K1 Np1 95.62(16) 3_576 3_576
O5 K1 Np1 147.73(17) . 3_576
O6 K1 Np1 38.44(14) 3_576 3_576
O8 K1 Np1 83.89(16) . 3_576
O2 K1 Np1 29.03(12) 3_576 3_576
O2 K1 Np1 88.44(13) . 3_576
O4 K1 Np1 88.43(13) . 3_576
O4 K1 Np1 40.96(11) 3_576 3_576
C17 K1 Np1 102.9(2) 3_576 3_576
C16 K1 Np1 57.73(19) 3_576 3_576
O7 K1 Np2 37.58(16) 3_576 3_576
O5 K1 Np2 96.04(16) . 3_576
O6 K1 Np2 82.80(16) 3_576 3_576
O8 K1 Np2 147.13(17) . 3_576
O2 K1 Np2 83.30(13) 3_576 3_576
O2 K1 Np2 39.96(12) . 3_576
O4 K1 Np2 95.94(13) . 3_576
O4 K1 Np2 29.24(11) 3_576 3_576
C17 K1 Np2 57.20(19) 3_576 3_576
C16 K1 Np2 98.33(19) 3_576 3_576
Np1 K1 Np2 70.20(4) 3_576 3_576
O14 K2 O12 119.6(5) . .
O14 K2 O11 167.2(4) . .
O12 K2 O11 60.3(4) . .
O14 K2 O13 59.7(4) . .
O12 K2 O13 60.2(4) . .
O11 K2 O13 117.5(4) . .
O14 K2 O10 118.9(4) . .
O12 K2 O10 120.5(4) . .
O11 K2 O10 60.2(4) . .
O13 K2 O10 165.0(4) . .
O14 K2 O9 58.8(4) . .
O12 K2 O9 162.6(4) . .
O11 K2 O9 116.9(4) . .
O13 K2 O9 113.9(4) . .
O10 K2 O9 60.6(4) . .
O14 K2 N5 91.6(4) . .
O12 K2 N5 113.0(4) . .
O11 K2 N5 100.0(4) . .
O13 K2 N5 119.2(4) . .
O10 K2 N5 75.1(4) . .
O9 K2 N5 84.2(4) . .
O14 K2 C48 73.3(4) . 2_645
O12 K2 C48 96.0(4) . 2_645
O11 K2 C48 93.9(4) . 2_645
O13 K2 C48 74.9(5) . 2_645
O10 K2 C48 90.3(5) . 2_645
O9 K2 C48 66.7(5) . 2_645
N5 K2 C48 151.0(5) . 2_645
O14 K2 C35 77.6(5) . .
O12 K2 C35 160.4(5) . .
O11 K2 C35 100.8(5) . .
O13 K2 C35 134.7(4) . .
O10 K2 C35 41.3(4) . .
O9 K2 C35 20.9(4) . .
N5 K2 C35 73.1(4) . .
C48 K2 C35 79.4(5) 2_645 .
C10 N1 C9 116.0(9) . .
C10 N1 Np1 129.5(7) . .
C9 N1 Np1 113.9(6) . .
C7 N2 C8 116.4(9) . .
C7 N2 Np1 130.3(7) . .
C8 N2 Np1 113.1(6) . .
C23 N3 C24 116.1(9) . .
C23 N3 Np2 130.9(7) . .
C24 N3 Np2 113.0(6) . .
C26 N4 C25 117.8(9) . .
C26 N4 Np2 131.6(7) . .
C25 N4 Np2 110.6(6) . .
C45 N5 C49 117.7(17) . .
C45 N5 K2 111.1(13) . .
C49 N5 K2 130.6(14) . .
C49 C48 C47 112.1(18) . .
C49 C48 K2 117.8(15) . 2_655
C47 C48 K2 124.2(15) . 2_655
C49 C48 H48A 123.9 . .
C47 C48 H48A 123.9 . .
K2 C48 H48A 23.0 2_655 .
O1 Np1 O2 178.5(3) . .
O1 Np1 O6 94.0(3) . .
O2 Np1 O6 87.4(3) . .
O1 Np1 O5 89.8(3) . .
O2 Np1 O5 89.3(3) . .
O6 Np1 O5 154.5(2) . .
O1 Np1 O4 96.2(3) . .
O2 Np1 O4 84.8(2) . .
O6 Np1 O4 78.0(2) . .
O5 Np1 O4 76.5(2) . .
O1 Np1 N2 92.1(3) . .
O2 Np1 N2 86.5(3) . .
O6 Np1 N2 134.8(3) . .
O5 Np1 N2 70.2(3) . .
O4 Np1 N2 145.6(2) . .
O1 Np1 N1 86.1(3) . .
O2 Np1 N1 93.8(3) . .
O6 Np1 N1 69.6(2) . .
O5 Np1 N1 135.9(2) . .
O4 Np1 N1 147.6(2) . .
N2 Np1 N1 66.2(3) . .
O1 Np1 K1 134.1(2) . 3_576
O2 Np1 K1 47.42(18) . 3_576
O6 Np1 K1 46.04(17) . 3_576
O5 Np1 K1 117.05(16) . 3_576
O4 Np1 K1 59.45(15) . 3_576
N2 Np1 K1 130.7(2) . 3_576
N1 Np1 K1 96.24(18) . 3_576
O3 Np2 O4 177.6(3) . .
O3 Np2 O7 89.1(3) . .
O4 Np2 O7 90.5(3) . .
O3 Np2 O8 92.3(3) . .
O4 Np2 O8 89.2(3) . .
O7 Np2 O8 153.4(2) . .
O3 Np2 O2 96.6(3) . 3_576
O4 Np2 O2 85.7(2) . 3_576
O7 Np2 O2 77.0(2) . 3_576
O8 Np2 O2 76.5(2) . 3_576
O3 Np2 N3 89.5(3) . .
O4 Np2 N3 88.1(3) . .
O7 Np2 N3 70.4(3) . .
O8 Np2 N3 136.2(3) . .
O2 Np2 N3 146.7(3) 3_576 .
O3 Np2 N4 84.3(3) . .
O4 Np2 N4 94.4(3) . .
O7 Np2 N4 136.9(3) . .
O8 Np2 N4 69.6(3) . .
O2 Np2 N4 146.1(2) 3_576 .
N3 Np2 N4 67.0(3) . .
O3 Np2 K1 121.6(2) . 3_576
O4 Np2 K1 59.4(2) . 3_576
O7 Np2 K1 43.77(17) . 3_576
O8 Np2 K1 115.79(17) . 3_576
O2 Np2 K1 49.42(15) 3_576 3_576
N3 Np2 K1 100.0(2) . 3_576
N4 Np2 K1 151.94(19) . 3_576
Np1 O2 Np2 163.4(3) . 3_576
Np1 O2 K1 103.5(2) . 3_576
Np2 O2 K1 88.72(19) 3_576 3_576
Np1 O2 K1 98.6(2) . .
Np2 O2 K1 90.62(19) 3_576 .
K1 O2 K1 97.75(19) 3_576 .
Np2 O4 Np1 171.0(3) . .
Np2 O4 K1 95.9(2) . .
Np1 O4 K1 82.98(18) . .
Np2 O4 K1 91.4(2) . 3_576
Np1 O4 K1 79.59(17) . 3_576
K1 O4 K1 86.46(17) . 3_576
C1 O5 Np1 135.7(6) . .
C1 O5 K1 126.0(6) . .
Np1 O5 K1 94.1(2) . .
C16 O6 Np1 143.7(7) . .
C16 O6 K1 110.9(6) . 3_576
Np1 O6 K1 95.5(2) . 3_576
C17 O7 Np2 142.3(7) . .
C17 O7 K1 112.7(6) . 3_576
Np2 O7 K1 98.7(3) . 3_576
C32 O8 Np2 142.1(7) . .
C32 O8 K1 102.8(6) . .
Np2 O8 K1 92.9(2) . .
C35 O9 C34 114.1(16) . .
C35 O9 K2 109.6(10) . .
C34 O9 K2 109.1(11) . .
C36 O10 C37 114.7(16) . .
C36 O10 K2 114.4(12) . .
C37 O10 K2 116.1(10) . .
C38 O11 C39 113.4(14) . .
C38 O11 K2 110.7(9) . .
C39 O11 K2 111.6(10) . .
C41 O12 C40 110.0(14) . .
C41 O12 K2 116.2(9) . .
C40 O12 K2 116.1(10) . .
C42 O13 C43 115.8(14) . .
C42 O13 K2 112.6(11) . .
C43 O13 K2 111.4(11) . .
C44 O14 C33 110.8(14) . .
C44 O14 K2 119.2(10) . .
C33 O14 K2 118.2(12) . .

loop_
_geom_bond_atom_site_label_1
_geom_bond_atom_site_label_2
_geom_bond_distance
_geom_bond_site_symmetry_2
C47 C46 1.29(2) .
C47 C48 1.50(3) .
C47 H47 0.9500 .
C1 O5 1.297(11) .
C1 C2 1.420(14) .
C1 C6 1.440(15) .
C2 C3 1.380(16) .
C2 H2 0.9500 .
C3 C4 1.402(19) .
C3 H3 0.9500 .
C4 C5 1.357(19) .
C4 H4 0.9500 .
C5 C6 1.395(15) .
C5 H5 0.9500 .
C6 C7 1.441(15) .
C7 N2 1.279(12) .
C7 H7 0.9500 .
C8 C9 1.487(13) .
C8 N2 1.469(12) .
C8 H8A 0.9900 .
C8 H8B 0.9900 .
C9 N1 1.461(12) .
C9 H9A 0.9900 .
C9 H9B 0.9900 .
C10 N1 1.278(12) .
C10 C11 1.420(14) .
C10 H10 0.9500 .
C11 C12 1.414(14) .
C11 C16 1.450(14) .
C12 C13 1.353(15) .
C12 H12 0.9500 .
C13 C14 1.389(16) .
C13 H13 0.9500 .
C14 C15 1.379(15) .
C14 H14 0.9500 .
C15 C16 1.399(15) .
C15 H15 0.9500 .
C16 O6 1.290(11) .
C16 K1 3.407(11) 3_576
C17 O7 1.299(11) .
C17 C18 1.408(14) .
C17 C22 1.422(14) .
C17 K1 3.402(11) 3_576
C18 C19 1.366(14) .
C18 H18 0.9500 .
C19 C20 1.410(16) .
C19 H19 0.9500 .
C20 C21 1.361(15) .
C20 H20 0.9500 .
C21 C22 1.411(14) .
C21 H21 0.9500 .
C22 C23 1.467(15) .
C23 N3 1.279(12) .
C23 H23 0.9500 .
C24 N3 1.456(12) .
C24 C25 1.481(14) .
C24 H24A 0.9900 .
C24 H24B 0.9900 .
C25 N4 1.462(13) .
C25 H25A 0.9900 .
C25 H25B 0.9900 .
C26 N4 1.267(12) .
C26 C27 1.453(14) .
C26 H26 0.9500 .
C27 C28 1.410(14) .
C27 C32 1.439(14) .
C28 C29 1.375(16) .
C28 H28 0.9500 .
C29 C30 1.377(16) .
C29 H29 0.9500 .
C30 C31 1.368(15) .
C30 H30 0.9500 .
C31 C32 1.439(16) .
C31 H31A 0.9500 .
C32 O8 1.301(12) .
C33 C34 1.38(2) .
C33 O14 1.427(18) .
C33 H33A 0.9900 .
C33 H33B 0.9900 .
C34 O9 1.408(19) .
C34 H34A 0.9900 .
C34 H34B 0.9900 .
C35 O9 1.34(2) .
C35 C36 1.44(3) .
C35 K2 3.54(2) .
C35 H35A 0.9900 .
C35 H35B 0.9900 .
C36 O10 1.434(17) .
C36 H36A 0.9900 .
C36 H36B 0.9900 .
C37 O10 1.38(2) .
C37 C38 1.52(2) .
C37 H37A 0.9900 .
C37 H37B 0.9900 .
C38 O11 1.410(19) .
C38 H38A 0.9900 .
C38 H38B 0.9900 .
C39 O11 1.417(16) .
C39 C40 1.50(2) .
C39 H39A 0.9900 .
C39 H39B 0.9900 .
C40 O12 1.421(17) .
C40 H40A 0.9900 .
C40 H40B 0.9900 .
C41 O12 1.369(19) .
C41 C42 1.48(2) .
C41 H41A 0.9900 .
C41 H41B 0.9900 .
C42 O13 1.444(17) .
C42 H42A 0.9900 .
C42 H42B 0.9900 .
C43 O13 1.464(19) .
C43 C44 1.51(2) .
C43 H43A 0.9900 .
C43 H43B 0.9900 .
C44 O14 1.36(2) .
C44 H44A 0.9900 .
C44 H44B 0.9900 .
C45 N5 1.265(18) .
C45 C46 1.31(2) .
C45 H45A 0.9500 .
C46 H46 0.9500 .
C49 N5 1.29(2) .
C49 C48 1.35(2) .
C49 H49 0.9500 .
K1 O7 2.683(7) 3_576
K1 O5 2.682(7) .
K1 O6 2.726(7) 3_576
K1 O8 2.747(7) .
K1 O2 2.855(6) 3_576
K1 O2 2.912(7) .
K1 O4 3.036(7) .
K1 O4 3.300(7) 3_576
K1 C17 3.402(11) 3_576
K1 C16 3.407(11) 3_576
K1 Np1 3.769(2) 3_576
K1 Np2 3.834(3) 3_576
K2 O14 2.769(13) .
K2 O12 2.791(11) .
K2 O11 2.827(12) .
K2 O13 2.832(15) .
K2 O10 2.826(16) .
K2 O9 2.854(12) .
K2 N5 2.899(16) .
K2 C48 3.48(2) 2_645
N1 Np1 2.627(8) .
N2 Np1 2.549(9) .
N3 Np2 2.591(8) .
N4 Np2 2.607(8) .
C48 K2 3.48(2) 2_655
C48 H48A 0.9500 .
Np1 O1 1.832(6) .
Np1 O2 1.881(6) .
Np1 O6 2.354(7) .
Np1 O5 2.360(7) .
Np1 O4 2.512(6) .
Np1 K1 3.769(2) 3_576
Np2 O3 1.827(6) .
Np2 O4 1.873(6) .
Np2 O7 2.365(7) .
Np2 O8 2.387(7) .
Np2 O2 2.463(6) 3_576
Np2 K1 3.834(3) 3_576
O2 Np2 2.463(6) 3_576
O2 K1 2.855(6) 3_576
O4 K1 3.300(7) 3_576
O6 K1 2.726(7) 3_576
O7 K1 2.683(7) 3_576
